data_7226989
loop_
_publ_author_name
'Pop, Flavia'
'Lewis, William'
'Amabilino, David B.'

_publ_section_title
;
 Solid state supramolecular structure of diketopyrrolopyrrole
 chromophores: correlating stacking geometry with visible light absorption
;
_journal_issue 46
_journal_name_full CrystEngComm
_journal_page_first 8933
_journal_paper_doi 10.1039/C6CE02157C
_journal_volume 18
_journal_year 2016
_chemical_formula_moiety 'C24 H24 N2 O6 S2'
_chemical_formula_sum 'C24 H24 N2 O6 S2'
_chemical_formula_weight 500.57
_space_group_crystal_system monoclinic
_space_group_IT_number 14
_space_group_name_Hall '-P 2yn'
_space_group_name_H-M_alt 'P 1 21/n 1'
_symmetry_space_group_name_Hall '-P 2yn'
_symmetry_space_group_name_H-M 'P 1 21/n 1'
_atom_sites_solution_hydrogens geom
_atom_sites_solution_primary iterative
_audit_creation_date 2016-10-04
_audit_creation_method
;
Olex2 1.2
(compiled 2016.09.09 svn.r3337 for OlexSys, GUI svn.r5227)
;
_audit_update_record
;
2016-10-05 deposited with the CCDC.
2016-11-03 downloaded from the CCDC.
;
_cell_angle_alpha 90
_cell_angle_beta 100.970(5)
_cell_angle_gamma 90
_cell_formula_units_Z 2
_cell_length_a 5.8589(3)
_cell_length_b 20.0100(12)
_cell_length_c 10.2562(5)
_cell_measurement_reflns_used 2032
_cell_measurement_temperature 120(2)
_cell_measurement_theta_max 74.0070
_cell_measurement_theta_min 4.3940
_cell_volume 1180.43(11)
_computing_cell_refinement
;
CrysAlisPro, Agilent Technologies,
Version 1.171.37.35 (release 13-08-2014 CrysAlis171 .NET)
(compiled Aug 13 2014,18:06:01)
;
_computing_data_collection
;
CrysAlisPro, Agilent Technologies,
Version 1.171.37.35 (release 13-08-2014 CrysAlis171 .NET)
(compiled Aug 13 2014,18:06:01)
;
_computing_data_reduction
;
CrysAlisPro, Agilent Technologies,
Version 1.171.37.35 (release 13-08-2014 CrysAlis171 .NET)
(compiled Aug 13 2014,18:06:01)
;
_computing_molecular_graphics 'Olex2 (Dolomanov et al., 2009)'
_computing_publication_material 'Olex2 (Dolomanov et al., 2009)'
_computing_structure_refinement 'ShelXL (Sheldrick, 2015)'
_computing_structure_solution 'olex2.solve (Bourhis et al., 2015)'
_diffrn_ambient_environment N~2~
_diffrn_ambient_temperature 120(2)
_diffrn_crystal_treatment 'flash frozen in gaseous N2'
_diffrn_detector 'CCD area detector'
_diffrn_detector_area_resol_mean 10.3271
_diffrn_detector_type 'Agilent Diffraction Atlas detector'
_diffrn_measured_fraction_theta_full 0.990
_diffrn_measured_fraction_theta_max 0.948
_diffrn_measurement_details
;
  1 omega  -79.00  -15.00   1.0000    3.1200
omega____ theta____ kappa____ phi______ frames
    -      -38.5000  125.0000  120.0000 64

  2 omega   36.00   81.00   1.0000   12.4900
omega____ theta____ kappa____ phi______ frames
    -      104.5000  -45.0000  -60.0000 45

  3 omega   51.00   89.00   1.0000   12.4900
omega____ theta____ kappa____ phi______ frames
    -      104.5000  -30.0000    0.0000 38

  4 omega   89.00  174.00   1.0000   12.4900
omega____ theta____ kappa____ phi______ frames
    -      104.5000   45.0000   30.0000 85

  5 omega   53.00   98.00   1.0000   12.4900
omega____ theta____ kappa____ phi______ frames
    -      104.5000  -45.0000 -120.0000 45

  6 omega   48.00  114.00   1.0000   12.4900
omega____ theta____ kappa____ phi______ frames
    -      104.5000 -125.0000 -150.0000 66

  7 omega   35.00  103.00   1.0000   12.4900
omega____ theta____ kappa____ phi______ frames
    -      104.5000  -94.0000  -90.0000 68

  8 omega   28.00   93.00   1.0000   12.4900
omega____ theta____ kappa____ phi______ frames
    -      104.5000  -94.0000   60.0000 65

  9 omega   -2.00  114.00   1.0000    3.1200
omega____ theta____ kappa____ phi______ frames
    -       42.2573    0.0000 -180.0000 116
;
_diffrn_measurement_device '\k-geometry diffractometer'
_diffrn_measurement_device_type 'GV1000, Atlas'
_diffrn_measurement_method '\w scans'
_diffrn_measurement_specimen_support 'MiTeGen micromount'
_diffrn_orient_matrix_UB_11 -0.0355624000
_diffrn_orient_matrix_UB_12 -0.0747276000
_diffrn_orient_matrix_UB_13 0.0261059000
_diffrn_orient_matrix_UB_21 -0.2620464000
_diffrn_orient_matrix_UB_22 0.0122538000
_diffrn_orient_matrix_UB_23 -0.0090506000
_diffrn_orient_matrix_UB_31 -0.0420045000
_diffrn_orient_matrix_UB_32 -0.0136610000
_diffrn_orient_matrix_UB_33 -0.1505928000
_diffrn_radiation_collimation 'focusing mirrors'
_diffrn_radiation_monochromator mirror
_diffrn_radiation_probe x-ray
_diffrn_radiation_type CuK\a
_diffrn_radiation_wavelength 1.54184
_diffrn_radiation_wavelength_determination fundamental
_diffrn_reflns_av_R_equivalents 0.0229
_diffrn_reflns_av_unetI/netI 0.0299
_diffrn_reflns_Laue_measured_fraction_full 0.990
_diffrn_reflns_Laue_measured_fraction_max 0.948
_diffrn_reflns_limit_h_max 7
_diffrn_reflns_limit_h_min -7
_diffrn_reflns_limit_k_max 24
_diffrn_reflns_limit_k_min -24
_diffrn_reflns_limit_l_max 6
_diffrn_reflns_limit_l_min -12
_diffrn_reflns_number 4366
_diffrn_reflns_point_group_measured_fraction_full 0.990
_diffrn_reflns_point_group_measured_fraction_max 0.948
_diffrn_reflns_theta_full 67.684
_diffrn_reflns_theta_max 74.245
_diffrn_reflns_theta_min 4.419
_diffrn_source 'microfocus sealed tube'
_diffrn_source_current 0.8
_diffrn_source_power 0.04
_diffrn_source_target Cu
_diffrn_source_type 'Agilent Diffraction microfocus tube'
_diffrn_source_voltage 50
_exptl_absorpt_coefficient_mu 2.420
_exptl_absorpt_correction_T_max 0.807
_exptl_absorpt_correction_T_min 0.424
_exptl_absorpt_correction_type gaussian
_exptl_absorpt_process_details
;
CrysAlisPro, Agilent Technologies,
Version 1.171.37.35 (release 13-08-2014 CrysAlis171 .NET)
(compiled Aug 13 2014,18:06:01)
Numerical absorption correction based on gaussian integration over
            a multifaceted crystal model
Empirical absorption correction using spherical harmonics,
 implemented in SCALE3 ABSPACK scaling algorithm.
;
_exptl_crystal_colour 'clear red'
_exptl_crystal_colour_lustre clear
_exptl_crystal_colour_primary red
_exptl_crystal_density_diffrn 1.408
_exptl_crystal_description plate
_exptl_crystal_F_000 524
_exptl_crystal_size_max 0.3528
_exptl_crystal_size_mid 0.1907
_exptl_crystal_size_min 0.045
_refine_diff_density_max 0.306
_refine_diff_density_min -0.265
_refine_diff_density_rms 0.052
_refine_ls_extinction_method none
_refine_ls_goodness_of_fit_ref 1.041
_refine_ls_hydrogen_treatment constr
_refine_ls_matrix_type full
_refine_ls_number_parameters 176
_refine_ls_number_reflns 2283
_refine_ls_number_restraints 121
_refine_ls_restrained_S_all 1.043
_refine_ls_R_factor_all 0.0450
_refine_ls_R_factor_gt 0.0399
_refine_ls_shift/su_max 0.001
_refine_ls_shift/su_mean 0.000
_refine_ls_structure_factor_coef Fsqd
_refine_ls_weighting_details 'w=1/[\s^2^(Fo^2^)+(0.0611P)^2^+0.3734P] where P=(Fo^2^+2Fc^2^)/3'
_refine_ls_weighting_scheme calc
_refine_ls_wR_factor_gt 0.1041
_refine_ls_wR_factor_ref 0.1090
_reflns_Friedel_coverage 0.000
_reflns_number_gt 2019
_reflns_number_total 2283
_reflns_threshold_expression 'I > 2\s(I)'
_cod_data_source_file c6ce02157c2.cif
_cod_data_source_block 1C
_cod_depositor_comments 'Adding full bibliography for 7226989--7226997.cif.'
_cod_original_cell_volume 1180.42(11)
_cod_database_code 7226989
_nottingham_internal_coll_name OFFPLI
_nottingham_internal_coll_number 14432
_nottingham_internal_coll_client FFP/DBA
_nottingham_internal_coll_type custom
_nottingham_internal_coll_frame_method 'omega scans'
_nottingham_internal_coll_frame_time '3.1200, 12.4900'
_nottingham_internal_coll_frame_width 1.0000
_nottingham_internal_coll_user pczfp
_nottingham_internal_coll_date 12/02/2015
_nottingham_internal_coll_location NOTTS
_nottingham_internal_coll_instrument 'GVA, PL13110002'
_nottingham_internal_process_date 12/02/2015
_nottingham_internal_process_user pczfp
_nottingham_internal_solution_date 12/2/2015
_nottingham_internal_solution_user pczfp
_nottingham_internal_refinement_date 12/2/2015
_nottingham_internal_refinement_user pczfp
_nottingham_internal_self_validation_date 10/5/2016
_nottingham_internal_self_validation_user pczfp
_nottingham_internal_validation_date 4/10/2016
_nottingham_internal_validation_user pczwl
_nottingham_internal_archive_date 4/10/2016
_shelx_shelxl_version_number 2014/7
_chemical_oxdiff_formula 'C24 H24 N2 O6 S2'
_chemical_oxdiff_usercomment 'OFFPLA # 14432 GVA-494 FOMBLIN FILM ON A MICROMOUNT FOR FFP/DBA'
_shelx_space_group_comment
;
The symmetry employed for this shelxl refinement is uniquely defined
by the following loop, which should always be used as a source of
symmetry information in preference to the above space-group names.
They are only intended as comments.
;
_reflns_odcompleteness_completeness 99.49
_reflns_odcompleteness_iscentric 1
_reflns_odcompleteness_theta 66.97
_olex2_refinement_description
;
1. Fixed Uiso
 At 1.2 times of:
  All C(H) groups, All C(H,H) groups
 At 1.5 times of:
  All C(H,H,H) groups
2. Restrained distances
 C4-C3A \\sim C4-C3
 with sigma of 0.02
 C3A-C1 \\sim C3-C2
 with sigma of 0.02
 S1A-C4 \\sim S1-C4
 with sigma of 0.02
 S1-C1 \\sim S1A-C2
 with sigma of 0.02
3. Uiso/Uaniso restraints and constraints
S1 \\sim S1A \\sim C1 \\sim C2 \\sim C3 \\sim C3A \\sim C4: within 2A with
sigma of 0.01 and sigma for terminal atoms of 0.02
4. Rigid body (RIGU) restrains
 S1, S1A, C1, C2, C3, C3A, C4
 with sigma for 1-2 distances of 0.004 and sigma for 1-3 distances of 0.004
5. Others
 Sof(S1A)=Sof(H1B)=Sof(H2B)=Sof(C3A)=Sof(H3A)=1-FVAR(1)
 Sof(S1)=Sof(H1A)=Sof(H2A)=Sof(C3)=Sof(H3)=FVAR(1)
6.a Aromatic/amide H refined with riding coordinates:
 C1(H1A), C1(H1B), C2(H2A), C2(H2B), C3(H3), C3A(H3A)
6.b Idealised Me refined as rotating group:
 C10(H10A,H10B,H10C), C11(H11A,H11B,H11C), C12(H12A,H12B,H12C)
;
_olex2_date_sample_data_collection 2015-02-12
_olex2_date_sample_submission 2015-02-04
_olex2_exptl_crystal_mounting_method 'in fomblin film on a micromount'
_olex2_submission_special_instructions 'No special instructions were received'

loop_
_space_group_symop_operation_xyz
'x, y, z'
'-x+1/2, y+1/2, -z+1/2'
'-x, -y, -z'
'x-1/2, -y-1/2, z-1/2'

loop_
_atom_site_label
_atom_site_type_symbol
_atom_site_fract_x
_atom_site_fract_y
_atom_site_fract_z
_atom_site_U_iso_or_equiv
_atom_site_adp_type
_atom_site_occupancy
_atom_site_site_symmetry_order
_atom_site_calc_flag
_atom_site_refinement_flags_posn
_atom_site_refinement_flags_adp
_atom_site_refinement_flags_occupancy
_atom_site_disorder_assembly
_atom_site_disorder_group
S1 S 0.16614(11) 0.46005(4) 0.64977(5) 0.0299(2) Uani 0.878(3) 1 d D U P A 1
S1A S 0.5495(17) 0.3972(6) 0.8286(9) 0.0322(17) Uani 0.122(3) 1 d D U P A 2
O1 O 0.1843(2) 0.44270(7) 1.26377(11) 0.0297(3) Uani 1 1 d . . . . .
O2 O 0.3467(2) 0.32047(6) 1.00754(12) 0.0332(3) Uani 1 1 d . . . . .
O3 O 0.5519(2) 0.37216(6) 1.18918(11) 0.0257(3) Uani 1 1 d . . . . .
N1 N 0.2803(2) 0.43057(7) 1.05223(13) 0.0239(3) Uani 1 1 d . . . . .
C1 C 0.3870(3) 0.42882(10) 0.58623(17) 0.0340(4) Uani 1 1 d D U . . .
H1A H 0.3895 0.4287 0.4939 0.041 Uiso 0.878(3) 1 calc R . P A 1
H1B H 0.3698 0.4303 0.4923 0.041 Uiso 0.122(3) 1 calc R . P A 2
C2 C 0.5620(3) 0.40364(10) 0.67935(18) 0.0330(4) Uani 1 1 d D U . . .
H2A H 0.7005 0.3845 0.6604 0.040 Uiso 0.878(3) 1 calc R . P A 1
H2B H 0.6997 0.3892 0.6516 0.040 Uiso 0.122(3) 1 calc R . P A 2
C3 C 0.5112(10) 0.4097(3) 0.8082(5) 0.0292(10) Uani 0.878(3) 1 d D U P A 1
H3 H 0.6144 0.3952 0.8860 0.035 Uiso 0.878(3) 1 calc R . P A 1
C3A C 0.225(4) 0.4542(13) 0.6770(16) 0.035(3) Uani 0.122(3) 1 d D U P A 2
H3A H 0.0864 0.4785 0.6447 0.042 Uiso 0.122(3) 1 calc R . P A 2
C4 C 0.2984(3) 0.43849(8) 0.81066(16) 0.0243(4) Uani 1 1 d D U . . .
C5 C 0.1927(3) 0.45473(8) 0.92230(16) 0.0237(3) Uani 1 1 d . . . . .
C6 C 0.1515(3) 0.45780(8) 1.14736(15) 0.0239(4) Uani 1 1 d . . . . .
C7 C 0.0159(3) 0.49802(9) 0.93281(15) 0.0247(4) Uani 1 1 d . . . . .
C8 C 0.3954(3) 0.36779(9) 1.07844(16) 0.0245(4) Uani 1 1 d . . . . .
C9 C 0.6584(3) 0.30979(9) 1.25494(17) 0.0275(4) Uani 1 1 d . . . . .
C10 C 0.4665(4) 0.26504(12) 1.2849(2) 0.0459(6) Uani 1 1 d . . . . .
H10A H 0.3671 0.2905 1.3338 0.069 Uiso 1 1 calc GR . . . .
H10B H 0.5350 0.2271 1.3389 0.069 Uiso 1 1 calc GR . . . .
H10C H 0.3732 0.2486 1.2016 0.069 Uiso 1 1 calc GR . . . .
C11 C 0.8058(3) 0.33740(10) 1.38076(18) 0.0340(4) Uani 1 1 d . . . . .
H11A H 0.9228 0.3679 1.3577 0.051 Uiso 1 1 calc GR . . . .
H11B H 0.8836 0.3005 1.4345 0.051 Uiso 1 1 calc GR . . . .
H11C H 0.7065 0.3616 1.4315 0.051 Uiso 1 1 calc GR . . . .
C12 C 0.8071(4) 0.27674(11) 1.1681(2) 0.0410(5) Uani 1 1 d . . . . .
H12A H 0.7071 0.2586 1.0884 0.061 Uiso 1 1 calc GR . . . .
H12B H 0.8968 0.2404 1.2174 0.061 Uiso 1 1 calc GR . . . .
H12C H 0.9136 0.3098 1.1422 0.061 Uiso 1 1 calc GR . . . .

loop_
_atom_site_aniso_label
_atom_site_aniso_U_11
_atom_site_aniso_U_22
_atom_site_aniso_U_33
_atom_site_aniso_U_23
_atom_site_aniso_U_13
_atom_site_aniso_U_12
S1 0.0294(4) 0.0426(4) 0.0165(3) 0.0029(2) 0.0016(2) 0.0081(2)
S1A 0.025(3) 0.046(4) 0.026(3) 0.000(2) 0.007(2) 0.003(2)
O1 0.0335(7) 0.0377(7) 0.0164(6) 0.0049(5) 0.0013(5) 0.0067(5)
O2 0.0388(7) 0.0282(6) 0.0276(6) -0.0023(5) -0.0064(5) -0.0002(5)
O3 0.0265(6) 0.0274(6) 0.0202(6) 0.0007(4) -0.0032(4) 0.0033(5)
N1 0.0269(7) 0.0270(7) 0.0162(6) 0.0015(5) -0.0002(5) 0.0028(6)
C1 0.0388(10) 0.0417(10) 0.0214(8) -0.0003(7) 0.0052(7) -0.0042(8)
C2 0.0292(9) 0.0423(10) 0.0287(9) -0.0025(7) 0.0086(7) -0.0012(7)
C3 0.0275(19) 0.035(2) 0.0228(16) 0.0035(12) -0.0019(12) 0.0004(13)
C3A 0.028(5) 0.042(5) 0.032(4) 0.002(4) 0.000(3) 0.003(4)
C4 0.0265(8) 0.0264(8) 0.0186(7) -0.0011(6) 0.0008(6) -0.0010(6)
C5 0.0237(8) 0.0265(8) 0.0184(7) 0.0011(6) -0.0026(6) -0.0009(6)
C6 0.0261(8) 0.0262(8) 0.0183(8) 0.0005(6) 0.0010(6) 0.0005(6)
C7 0.0276(8) 0.0292(8) 0.0157(8) 0.0009(6) 0.0002(6) 0.0008(7)
C8 0.0238(8) 0.0286(8) 0.0195(8) 0.0020(6) 0.0005(6) 0.0002(6)
C9 0.0230(8) 0.0288(9) 0.0285(8) 0.0062(7) -0.0010(6) 0.0025(7)
C10 0.0277(10) 0.0526(13) 0.0520(12) 0.0266(10) -0.0060(8) -0.0050(9)
C11 0.0315(9) 0.0420(11) 0.0250(8) 0.0050(7) -0.0039(7) 0.0037(8)
C12 0.0296(10) 0.0425(11) 0.0474(11) -0.0113(9) -0.0013(8) 0.0106(8)

loop_
_atom_type_symbol
_atom_type_description
_atom_type_scat_dispersion_real
_atom_type_scat_dispersion_imag
_atom_type_scat_source
C C 0.0181 0.0091 'International Tables Vol C Tables 4.2.6.8 and 6.1.1.4'
H H 0.0000 0.0000 'International Tables Vol C Tables 4.2.6.8 and 6.1.1.4'
N N 0.0311 0.0180 'International Tables Vol C Tables 4.2.6.8 and 6.1.1.4'
O O 0.0492 0.0322 'International Tables Vol C Tables 4.2.6.8 and 6.1.1.4'
S S 0.3331 0.5567 'International Tables Vol C Tables 4.2.6.8 and 6.1.1.4'

loop_
_exptl_crystal_face_index_h
_exptl_crystal_face_index_k
_exptl_crystal_face_index_l
_exptl_crystal_face_perp_dist
_exptl_oxdiff_crystal_face_indexfrac_h
_exptl_oxdiff_crystal_face_indexfrac_k
_exptl_oxdiff_crystal_face_indexfrac_l
_exptl_oxdiff_crystal_face_x
_exptl_oxdiff_crystal_face_y
_exptl_oxdiff_crystal_face_z
3 0 -4 0.0850 3.0000 -0.0150 -4.0022 -0.2101 -0.7501 0.4769
-2 1 6 0.0886 -2.0000 1.0088 6.0032 0.1525 0.4821 -0.8338
3 2 3 0.1196 3.0001 1.9826 3.0013 -0.1765 -0.7890 -0.6051
0 -2 -6 0.1033 -0.0001 -1.9978 -6.0030 -0.0074 0.0299 0.9313
0 -13 0 0.0216 0.0010 -12.9950 0.0009 0.9711 -0.1595 0.1774
0 13 0 0.0235 -0.0010 12.9950 -0.0009 -0.9711 0.1595 -0.1774
-3 0 5 0.0964 -3.0000 0.0147 5.0028 0.2362 0.7410 -0.6276

loop_
_geom_angle_atom_site_label_1
_geom_angle_atom_site_label_2
_geom_angle_atom_site_label_3
_geom_angle
_geom_angle_site_symmetry_1
_geom_angle_site_symmetry_3
C1 S1 C4 92.22(9) . .
C2 S1A C4 93.2(4) . .
C8 O3 C9 119.62(13) . .
C5 N1 C6 111.26(13) . .
C5 N1 C8 123.40(14) . .
C8 N1 C6 119.50(13) . .
S1 C1 H1A 123.2 . .
C2 C1 S1 113.59(14) . .
C2 C1 H1A 123.2 . .
C2 C1 H1B 130.2 . .
C2 C1 C3A 99.6(7) . .
C3A C1 H1B 130.2 . .
S1A C2 H2B 118.2 . .
C1 C2 S1A 123.6(4) . .
C1 C2 H2A 124.4 . .
C1 C2 H2B 118.2 . .
C1 C2 C3 111.1(2) . .
C3 C2 H2A 124.4 . .
C2 C3 H3 123.0 . .
C4 C3 C2 113.9(3) . .
C4 C3 H3 123.0 . .
C1 C3A H3A 122.9 . .
C4 C3A C1 114.2(13) . .
C4 C3A H3A 122.9 . .
C3 C4 S1 109.1(2) . .
C3 C4 C5 129.6(2) . .
C3A C4 S1A 108.8(8) . .
C3A C4 C5 129.3(8) . .
C5 C4 S1 121.17(13) . .
C5 C4 S1A 121.9(3) . .
N1 C5 C4 122.47(15) . .
C7 C5 N1 106.59(14) . .
C7 C5 C4 130.68(15) . .
O1 C6 N1 124.39(15) . .
O1 C6 C7 132.30(16) . 3_567
N1 C6 C7 103.28(13) . 3_567
C5 C7 C6 141.15(15) . 3_567
C5 C7 C7 110.51(18) . 3_567
C7 C7 C6 108.33(19) 3_567 3_567
O2 C8 O3 128.50(16) . .
O2 C8 N1 122.24(15) . .
O3 C8 N1 109.25(14) . .
O3 C9 C10 108.81(14) . .
O3 C9 C11 101.60(14) . .
O3 C9 C12 109.68(15) . .
C11 C9 C10 111.58(16) . .
C12 C9 C10 113.23(18) . .
C12 C9 C11 111.27(15) . .
C9 C10 H10A 109.5 . .
C9 C10 H10B 109.5 . .
C9 C10 H10C 109.5 . .
H10A C10 H10B 109.5 . .
H10A C10 H10C 109.5 . .
H10B C10 H10C 109.5 . .
C9 C11 H11A 109.5 . .
C9 C11 H11B 109.5 . .
C9 C11 H11C 109.5 . .
H11A C11 H11B 109.5 . .
H11A C11 H11C 109.5 . .
H11B C11 H11C 109.5 . .
C9 C12 H12A 109.5 . .
C9 C12 H12B 109.5 . .
C9 C12 H12C 109.5 . .
H12A C12 H12B 109.5 . .
H12A C12 H12C 109.5 . .
H12B C12 H12C 109.5 . .

loop_
_geom_bond_atom_site_label_1
_geom_bond_atom_site_label_2
_geom_bond_distance
_geom_bond_site_symmetry_2
S1 C1 1.677(2) .
S1 C4 1.7387(17) .
S1A C2 1.551(9) .
S1A C4 1.667(9) .
O1 C6 1.211(2) .
O2 C8 1.195(2) .
O3 C8 1.320(2) .
O3 C9 1.497(2) .
N1 C5 1.419(2) .
N1 C6 1.449(2) .
N1 C8 1.427(2) .
C1 H1A 0.9500 .
C1 H1B 0.9500 .
C1 C2 1.358(3) .
C1 C3A 1.537(17) .
C2 H2A 0.9500 .
C2 H2B 0.9500 .
C2 C3 1.414(6) .
C3 H3 0.9500 .
C3 C4 1.378(5) .
C3A H3A 0.9500 .
C3A C4 1.393(16) .
C4 C5 1.439(2) .
C5 C7 1.370(3) .
C6 C7 1.453(2) 3_567
C7 C6 1.453(2) 3_567
C7 C7 1.428(3) 3_567
C9 C10 1.514(3) .
C9 C11 1.514(2) .
C9 C12 1.511(3) .
C10 H10A 0.9800 .
C10 H10B 0.9800 .
C10 H10C 0.9800 .
C11 H11A 0.9800 .
C11 H11B 0.9800 .
C11 H11C 0.9800 .
C12 H12A 0.9800 .
C12 H12B 0.9800 .
C12 H12C 0.9800 .

loop_
_geom_torsion_atom_site_label_1
_geom_torsion_atom_site_label_2
_geom_torsion_atom_site_label_3
_geom_torsion_atom_site_label_4
_geom_torsion
_geom_torsion_site_symmetry_4
S1 C1 C2 C3 0.6(3) .
S1 C4 C5 N1 171.77(13) .
S1 C4 C5 C7 -15.1(3) .
S1A C4 C5 N1 -7.1(6) .
S1A C4 C5 C7 166.0(5) .
N1 C5 C7 C6 178.7(2) 3_567
N1 C5 C7 C7 -0.7(2) 3_567
C1 S1 C4 C3 1.7(3) .
C1 S1 C4 C5 177.96(15) .
C1 C2 C3 C4 0.7(5) .
C1 C3A C4 S1A 1(2) .
C1 C3A C4 C5 179.2(8) .
C2 S1A C4 C3A 2.7(14) .
C2 S1A C4 C5 -175.5(3) .
C2 C1 C3A C4 -5(2) .
C2 C3 C4 S1 -1.6(5) .
C2 C3 C4 C5 -177.5(2) .
C3 C4 C5 N1 -12.8(4) .
C3 C4 C5 C7 160.4(4) .
C3A C1 C2 S1A 7.9(12) .
C3A C4 C5 N1 175.1(15) .
C3A C4 C5 C7 -11.8(15) .
C4 S1 C1 C2 -1.34(17) .
C4 S1A C2 C1 -7.1(8) .
C4 C5 C7 C6 4.7(4) 3_567
C4 C5 C7 C7 -174.75(19) 3_567
C5 N1 C6 O1 176.37(16) .
C5 N1 C6 C7 -1.82(18) 3_567
C5 N1 C8 O2 -32.3(3) .
C5 N1 C8 O3 148.54(15) .
C6 N1 C5 C4 176.25(15) .
C6 N1 C5 C7 1.65(19) .
C6 N1 C8 O2 118.43(19) .
C6 N1 C8 O3 -60.76(19) .
C8 O3 C9 C10 -57.3(2) .
C8 O3 C9 C11 -175.11(15) .
C8 O3 C9 C12 67.06(19) .
C8 N1 C5 C4 -30.9(2) .
C8 N1 C5 C7 154.45(15) .
C8 N1 C6 O1 22.4(2) .
C8 N1 C6 C7 -155.82(14) 3_567
C9 O3 C8 O2 -12.9(3) .
C9 O3 C8 N1 166.27(13) .
